data_2215633
loop_
_publ_author_name
'Sykora, Richard E.'
'Kalachnikova, Katrina'
'Spyridis, Greg T.'

_publ_section_title
;
 3-Triphenylmethyl-2,4-pentanedione
;
_journal_issue 10
_journal_name_full 'Acta Crystallographica Section E'
_journal_page_first o4075
_journal_paper_doi 10.1107/S1600536807043619
_journal_volume 63
_journal_year 2007
_chemical_formula_iupac 'C24 H22 O2'
_chemical_formula_moiety 'C24 H22 O2'
_chemical_formula_sum 'C24 H22 O2'
_chemical_formula_weight 342.42
_chemical_name_systematic
;
3-Triphenylmethyl-2,4-pentanedione
;
_space_group_IT_number 14
_symmetry_cell_setting monoclinic
_symmetry_space_group_name_Hall '-P 2yn'
_symmetry_space_group_name_H-M 'P 1 21/n 1'
_atom_sites_solution_hydrogens geom
_atom_sites_solution_primary direct
_atom_sites_solution_secondary difmap
_audit_creation_method SHELXL-97
_cell_angle_alpha 90.00
_cell_angle_beta 113.941(12)
_cell_angle_gamma 90.00
_cell_formula_units_Z 4
_cell_length_a 9.1906(11)
_cell_length_b 23.704(3)
_cell_length_c 9.3251(13)
_cell_measurement_reflns_used 25
_cell_measurement_temperature 290(2)
_cell_measurement_theta_max 13.53
_cell_measurement_theta_min 8.05
_cell_volume 1856.7(4)
_computing_cell_refinement 'CAD-4-PC Software (Enraf--Nonius, 1993)'
_computing_data_collection 'CAD-4-PC Software (Enraf--Nonius, 1993)'
_computing_data_reduction 'XCAD4 (Harms & Wocadlo, 1995)'
_computing_molecular_graphics 'SHELXTL (Bruker, 1998)'
_computing_publication_material 'publCIF (Westrip, 2007)'
_computing_structure_refinement 'SHELXL97 (Sheldrick, 1997)'
_computing_structure_solution 'SHELXS97 (Sheldrick, 1997)'
_diffrn_ambient_temperature 290(2)
_diffrn_measured_fraction_theta_full 0.993
_diffrn_measured_fraction_theta_max 0.993
_diffrn_measurement_device_type 'Enraf--Nonius CAD-4'
_diffrn_measurement_method '\q/2\q scans'
_diffrn_radiation_monochromator graphite
_diffrn_radiation_source 'fine-focus sealed tube'
_diffrn_radiation_type MoK\a
_diffrn_radiation_wavelength 0.71073
_diffrn_reflns_av_R_equivalents 0.0426
_diffrn_reflns_av_sigmaI/netI 0.0789
_diffrn_reflns_limit_h_max 11
_diffrn_reflns_limit_h_min 0
_diffrn_reflns_limit_k_max 28
_diffrn_reflns_limit_k_min 0
_diffrn_reflns_limit_l_max 10
_diffrn_reflns_limit_l_min -11
_diffrn_reflns_number 3594
_diffrn_reflns_theta_full 25.37
_diffrn_reflns_theta_max 25.37
_diffrn_reflns_theta_min 2.54
_diffrn_standards_decay_% 0
_diffrn_standards_interval_time 120
_diffrn_standards_number 3
_exptl_absorpt_coefficient_mu 0.076
_exptl_absorpt_correction_T_max 0.9914
_exptl_absorpt_correction_T_min 0.8678
_exptl_absorpt_correction_type psi-scan
_exptl_absorpt_process_details '(North <i>et al.</i>,  1968)'
_exptl_crystal_colour colorless
_exptl_crystal_density_diffrn 1.225
_exptl_crystal_density_method 'not measured'
_exptl_crystal_description plate
_exptl_crystal_F_000 728
_exptl_crystal_size_max 1.00
_exptl_crystal_size_mid 0.484
_exptl_crystal_size_min 0.172
_refine_diff_density_max 0.194
_refine_diff_density_min -0.164
_refine_ls_extinction_coef 0.014(2)
_refine_ls_extinction_expression Fc^*^=kFc[1+0.001xFc^2^\l^3^/sin(2\q)]^-1/4^
_refine_ls_extinction_method SHELXL97
_refine_ls_goodness_of_fit_ref 0.988
_refine_ls_hydrogen_treatment constr
_refine_ls_matrix_type full
_refine_ls_number_parameters 238
_refine_ls_number_reflns 3378
_refine_ls_number_restraints 0
_refine_ls_restrained_S_all 0.988
_refine_ls_R_factor_all 0.1283
_refine_ls_R_factor_gt 0.0471
_refine_ls_shift/su_max 0.000
_refine_ls_shift/su_mean 0.000
_refine_ls_structure_factor_coef Fsqd
_refine_ls_weighting_details 'calc w=1/[\s^2^(Fo^2^)+(0.0688P)^2^] where P=(Fo^2^+2Fc^2^)/3'
_refine_ls_weighting_scheme calc
_refine_ls_wR_factor_gt 0.1189
_refine_ls_wR_factor_ref 0.1476
_reflns_number_gt 1775
_reflns_number_total 3378
_reflns_threshold_expression >2\s(I)
_cod_data_source_file pk2043.cif
_cod_data_source_block I
_cod_original_sg_symbol_H-M 'P 21/n'
_cod_database_code 2215633
_cod_database_fobs_code 2215633

loop_
_symmetry_equiv_pos_as_xyz
'x, y, z'
'-x+1/2, y+1/2, -z+1/2'
'-x, -y, -z'
'x-1/2, -y-1/2, z-1/2'

loop_
_atom_site_type_symbol
_atom_site_label
_atom_site_fract_x
_atom_site_fract_y
_atom_site_fract_z
_atom_site_U_iso_or_equiv
_atom_site_adp_type
_atom_site_calc_flag
_atom_site_refinement_flags
_atom_site_occupancy
O O1 0.9972(2) 0.23311(8) 0.6900(2) 0.0575(5) Uani d . 1
O O2 0.9543(3) 0.27619(8) 0.3716(2) 0.0740(7) Uani d . 1
C C1 0.7447(4) 0.27723(14) 0.5824(4) 0.0776(10) Uani d . 1
H H1A 0.7873 0.2995 0.6764 0.116 Uiso calc R 1
H H1B 0.6527 0.2571 0.5786 0.116 Uiso calc R 1
H H1C 0.7152 0.3015 0.4926 0.116 Uiso calc R 1
C C2 0.8678(3) 0.23625(11) 0.5817(3) 0.0472(7) Uani d . 1
C C3 0.8210(3) 0.20020(10) 0.4317(3) 0.0382(6) Uani d . 1
H H3A 0.7051 0.2037 0.3774 0.046 Uiso calc R 1
C C4 0.8882(3) 0.23122(11) 0.3279(3) 0.0457(7) Uani d . 1
C C5 0.8630(3) 0.20898(12) 0.1699(3) 0.0583(8) Uani d . 1
H H5A 0.9423 0.2244 0.1387 0.087 Uiso calc R 1
H H5B 0.7591 0.2197 0.0952 0.087 Uiso calc R 1
H H5C 0.8714 0.1686 0.1743 0.087 Uiso calc R 1
C C6 0.8549(3) 0.13449(9) 0.4564(3) 0.0349(6) Uani d . 1
C C7 0.8657(3) 0.11838(10) 0.6212(3) 0.0377(6) Uani d . 1
C C8 0.9936(3) 0.09073(11) 0.7339(3) 0.0496(7) Uani d . 1
H H8A 1.0816 0.0817 0.7132 0.060 Uiso calc R 1
C C9 0.9922(4) 0.07632(13) 0.8774(3) 0.0633(8) Uani d . 1
H H9A 1.0796 0.0580 0.9522 0.076 Uiso calc R 1
C C10 0.8635(4) 0.08876(14) 0.9098(3) 0.0665(9) Uani d . 1
H H10A 0.8632 0.0788 1.0062 0.080 Uiso calc R 1
C C11 0.7344(4) 0.11606(14) 0.7995(3) 0.0627(8) Uani d . 1
H H11A 0.6468 0.1248 0.8212 0.075 Uiso calc R 1
C C12 0.7357(3) 0.13033(12) 0.6568(3) 0.0504(7) Uani d . 1
H H12A 0.6475 0.1484 0.5824 0.060 Uiso calc R 1
C C13 0.7134(3) 0.09979(10) 0.3388(3) 0.0365(6) Uani d . 1
C C14 0.6992(3) 0.04335(11) 0.3709(3) 0.0495(7) Uani d . 1
H H14A 0.7752 0.0276 0.4617 0.059 Uiso calc R 1
C C15 0.5764(3) 0.00993(12) 0.2726(3) 0.0585(8) Uani d . 1
H H15A 0.5708 -0.0278 0.2973 0.070 Uiso calc R 1
C C16 0.4627(3) 0.03230(13) 0.1384(3) 0.0591(8) Uani d . 1
H H16A 0.3789 0.0100 0.0726 0.071 Uiso calc R 1
C C17 0.4733(3) 0.08740(12) 0.1020(3) 0.0556(8) Uani d . 1
H H17A 0.3975 0.1025 0.0100 0.067 Uiso calc R 1
C C18 0.5965(3) 0.12122(11) 0.2015(3) 0.0445(6) Uani d . 1
H H18A 0.6009 0.1589 0.1757 0.053 Uiso calc R 1
C C19 1.0120(3) 0.11948(10) 0.4404(3) 0.0361(6) Uani d . 1
C C20 1.1484(3) 0.15112(11) 0.5224(3) 0.0483(7) Uani d . 1
H H20A 1.1444 0.1802 0.5877 0.058 Uiso calc R 1
C C21 1.2892(3) 0.14001(12) 0.5082(4) 0.0568(8) Uani d . 1
H H21A 1.3793 0.1613 0.5651 0.068 Uiso calc R 1
C C22 1.2977(3) 0.09809(12) 0.4113(3) 0.0548(7) Uani d . 1
H H22A 1.3920 0.0915 0.3995 0.066 Uiso calc R 1
C C23 1.1649(3) 0.06562(11) 0.3315(3) 0.0493(7) Uani d . 1
H H23A 1.1701 0.0365 0.2670 0.059 Uiso calc R 1
C C24 1.0237(3) 0.07625(10) 0.3468(3) 0.0421(6) Uani d . 1
H H24A 0.9352 0.0538 0.2929 0.051 Uiso calc R 1

loop_
_atom_site_aniso_label
_atom_site_aniso_U_11
_atom_site_aniso_U_22
_atom_site_aniso_U_33
_atom_site_aniso_U_12
_atom_site_aniso_U_13
_atom_site_aniso_U_23
O1 0.0433(11) 0.0637(12) 0.0543(12) -0.0069(9) 0.0082(10) -0.0163(9)
O2 0.0818(15) 0.0550(13) 0.0785(15) -0.0209(11) 0.0257(12) 0.0060(11)
C1 0.0573(19) 0.078(2) 0.092(2) 0.0045(16) 0.0250(18) -0.0377(19)
C2 0.0375(15) 0.0458(15) 0.0561(17) -0.0059(12) 0.0168(14) -0.0075(13)
C3 0.0280(12) 0.0394(13) 0.0420(13) -0.0005(10) 0.0088(11) -0.0024(11)
C4 0.0377(14) 0.0385(14) 0.0538(17) 0.0031(12) 0.0113(12) 0.0090(12)
C5 0.0631(19) 0.0624(17) 0.0569(17) 0.0063(15) 0.0321(15) 0.0117(15)
C6 0.0282(12) 0.0387(13) 0.0339(13) 0.0014(10) 0.0085(10) 0.0008(10)
C7 0.0301(13) 0.0447(14) 0.0322(13) -0.0042(11) 0.0063(11) -0.0024(11)
C8 0.0403(15) 0.0570(17) 0.0422(15) 0.0008(13) 0.0071(12) 0.0028(13)
C9 0.0616(19) 0.076(2) 0.0379(16) 0.0029(16) 0.0055(14) 0.0109(15)
C10 0.078(2) 0.085(2) 0.0332(16) -0.0149(18) 0.0195(16) -0.0009(15)
C11 0.0549(18) 0.087(2) 0.0472(17) -0.0075(16) 0.0221(15) -0.0045(16)
C12 0.0375(14) 0.0686(19) 0.0419(16) -0.0021(13) 0.0129(12) -0.0005(13)
C13 0.0333(13) 0.0408(14) 0.0344(13) -0.0011(10) 0.0126(11) -0.0032(11)
C14 0.0499(16) 0.0475(16) 0.0437(15) -0.0022(13) 0.0112(13) -0.0008(13)
C15 0.0632(19) 0.0460(16) 0.0615(18) -0.0150(14) 0.0202(16) -0.0102(14)
C16 0.0455(17) 0.0642(19) 0.0583(19) -0.0119(14) 0.0114(15) -0.0238(15)
C17 0.0399(15) 0.0672(19) 0.0432(16) -0.0009(14) 0.0000(13) -0.0110(14)
C18 0.0380(14) 0.0473(15) 0.0418(14) 0.0004(11) 0.0096(12) -0.0014(12)
C19 0.0303(13) 0.0383(13) 0.0374(13) 0.0041(10) 0.0112(10) 0.0051(11)
C20 0.0358(14) 0.0486(15) 0.0583(17) 0.0003(12) 0.0167(13) -0.0069(13)
C21 0.0324(15) 0.0601(18) 0.074(2) -0.0009(13) 0.0181(14) -0.0084(16)
C22 0.0381(15) 0.0669(19) 0.0624(19) 0.0089(13) 0.0235(14) 0.0030(15)
C23 0.0503(17) 0.0562(17) 0.0440(15) 0.0122(13) 0.0219(13) -0.0011(13)
C24 0.0378(14) 0.0478(15) 0.0344(13) 0.0046(11) 0.0082(11) 0.0015(11)

loop_
_atom_type_symbol
_atom_type_description
_atom_type_scat_dispersion_real
_atom_type_scat_dispersion_imag
_atom_type_scat_source
C C 0.0033 0.0016 'International Tables Vol C Tables 4.2.6.8 and 6.1.1.4'
H H 0.0000 0.0000 'International Tables Vol C Tables 4.2.6.8 and 6.1.1.4'
O O 0.0106 0.0060 'International Tables Vol C Tables 4.2.6.8 and 6.1.1.4'

loop_
_geom_angle_atom_site_label_1
_geom_angle_atom_site_label_2
_geom_angle_atom_site_label_3
_geom_angle
C2 C1 H1A 109.5
C2 C1 H1B 109.5
H1A C1 H1B 109.5
C2 C1 H1C 109.5
H1A C1 H1C 109.5
H1B C1 H1C 109.5
O1 C2 C1 121.7(2)
O1 C2 C3 122.7(2)
C1 C2 C3 115.6(2)
C4 C3 C2 105.75(19)
C4 C3 C6 117.23(19)
C2 C3 C6 116.5(2)
C4 C3 H3A 105.4
C2 C3 H3A 105.4
C6 C3 H3A 105.4
O2 C4 C5 119.9(3)
O2 C4 C3 119.1(2)
C5 C4 C3 120.9(2)
C4 C5 H5A 109.5
C4 C5 H5B 109.5
H5A C5 H5B 109.5
C4 C5 H5C 109.5
H5A C5 H5C 109.5
H5B C5 H5C 109.5
C7 C6 C19 110.60(18)
C7 C6 C13 105.55(18)
C19 C6 C13 110.85(18)
C7 C6 C3 108.44(18)
C19 C6 C3 110.29(18)
C13 C6 C3 111.00(17)
C8 C7 C12 117.5(2)
C8 C7 C6 124.3(2)
C12 C7 C6 118.1(2)
C7 C8 C9 120.8(3)
C7 C8 H8A 119.6
C9 C8 H8A 119.6
C10 C9 C8 120.5(3)
C10 C9 H9A 119.7
C8 C9 H9A 119.7
C9 C10 C11 119.8(3)
C9 C10 H10A 120.1
C11 C10 H10A 120.1
C10 C11 C12 119.7(3)
C10 C11 H11A 120.2
C12 C11 H11A 120.2
C11 C12 C7 121.6(3)
C11 C12 H12A 119.2
C7 C12 H12A 119.2
C14 C13 C18 116.5(2)
C14 C13 C6 118.9(2)
C18 C13 C6 124.7(2)
C15 C14 C13 122.2(3)
C15 C14 H14A 118.9
C13 C14 H14A 118.9
C16 C15 C14 120.0(3)
C16 C15 H15A 120.0
C14 C15 H15A 120.0
C17 C16 C15 119.5(3)
C17 C16 H16A 120.2
C15 C16 H16A 120.2
C16 C17 C18 120.5(3)
C16 C17 H17A 119.7
C18 C17 H17A 119.7
C17 C18 C13 121.3(2)
C17 C18 H18A 119.4
C13 C18 H18A 119.4
C24 C19 C20 117.6(2)
C24 C19 C6 123.1(2)
C20 C19 C6 119.3(2)
C21 C20 C19 121.0(3)
C21 C20 H20A 119.5
C19 C20 H20A 119.5
C22 C21 C20 120.7(3)
C22 C21 H21A 119.7
C20 C21 H21A 119.7
C21 C22 C23 119.2(3)
C21 C22 H22A 120.4
C23 C22 H22A 120.4
C22 C23 C24 120.3(3)
C22 C23 H23A 119.9
C24 C23 H23A 119.9
C19 C24 C23 121.2(2)
C19 C24 H24A 119.4
C23 C24 H24A 119.4

loop_
_geom_bond_atom_site_label_1
_geom_bond_atom_site_label_2
_geom_bond_distance
O1 C2 1.211(3)
O2 C4 1.212(3)
C1 C2 1.493(4)
C1 H1A 0.9600
C1 H1B 0.9600
C1 H1C 0.9600
C2 C3 1.544(3)
C3 C4 1.531(3)
C3 C6 1.587(3)
C3 H3A 0.9800
C4 C5 1.492(4)
C5 H5A 0.9600
C5 H5B 0.9600
C5 H5C 0.9600
C6 C7 1.547(3)
C6 C19 1.551(3)
C6 C13 1.554(3)
C7 C8 1.383(3)
C7 C12 1.393(3)
C8 C9 1.386(4)
C8 H8A 0.9300
C9 C10 1.366(4)
C9 H9A 0.9300
C10 C11 1.376(4)
C10 H10A 0.9300
C11 C12 1.378(4)
C11 H11A 0.9300
C12 H12A 0.9300
C13 C14 1.388(3)
C13 C18 1.391(3)
C14 C15 1.379(3)
C14 H14A 0.9300
C15 C16 1.370(4)
C15 H15A 0.9300
C16 C17 1.363(4)
C16 H16A 0.9300
C17 C18 1.390(3)
C17 H17A 0.9300
C18 H18A 0.9300
C19 C24 1.379(3)
C19 C20 1.393(3)
C20 C21 1.379(3)
C20 H20A 0.9300
C21 C22 1.366(4)
C21 H21A 0.9300
C22 C23 1.378(4)
C22 H22A 0.9300
C23 C24 1.385(3)
C23 H23A 0.9300
C24 H24A 0.9300

loop_
_cod_related_entry_id
_cod_related_entry_database
_cod_related_entry_code
1 ChemSpider 21123274
